data_7706593
loop_
_publ_author_name
'Counsell, Andrew J.'
'Yu, Mingfeng'
'Shi, Mengying'
'Jones, Angus T.'
'Batten, James M.'
'Turner, Peter'
'Todd, Matthew H.'
'Rutledge, Peter J.'

_publ_section_title
;
 Copper(ii) complexes of N-propargyl cyclam ligands reveal a range of
 coordination modes and colours, and unexpected reactivity.
;
_journal_issue 11
_journal_name_full 'Dalton transactions (Cambridge, England : 2003)'
_journal_page_first 3931
_journal_page_last 3942
_journal_paper_doi 10.1039/d0dt03736b
_journal_volume 50
_journal_year 2021
_chemical_formula_sum 'C24 H40 Cl2 Cu N4 O10'
_chemical_formula_weight 679.04
_space_group_crystal_system monoclinic
_space_group_IT_number 14
_space_group_name_Hall '-P 2yn'
_space_group_name_H-M_alt 'P 1 21/n 1'
_symmetry_cell_setting monoclinic
_symmetry_Int_Tables_number 14
_symmetry_space_group_name_Hall '-P 2yn'
_symmetry_space_group_name_H-M 'P 1 21/n 1'
_atom_sites_solution_hydrogens geom
_audit_block_doi 10.5517/ccdc.csd.cc25sryp
_audit_creation_method SHELXL-2018/3
_audit_update_record
;
2021-02-05 deposited with the CCDC.	2021-02-08 downloaded from the CCDC.
;
_cell_angle_alpha 90
_cell_angle_beta 100.629(2)
_cell_angle_gamma 90
_cell_formula_units_Z 4
_cell_length_a 9.3223(9)
_cell_length_b 16.8722(17)
_cell_length_c 19.380(2)
_cell_measurement_reflns_used 9854
_cell_measurement_temperature 150.0(5)
_cell_measurement_theta_max 34.18
_cell_measurement_theta_min 2.46
_cell_volume 2995.9(5)
_computing_cell_refinement 'SAINT (Bruker-AXS,2012)'
_computing_data_collection 'APEX (Bruker-AXS,2012)'
_computing_data_reduction 'SAINT and XPREP (Bruker-AXS,2012)'
_computing_molecular_graphics
;
  OLEX2 (Dolomanov,O.V.et al., 2009)
  shelXle (H\"ubschle,C.B., et al., 2011) 
;
_computing_publication_material
;    
  WinGX (Farrugia, 1999)
  PWT (Farrugia, 2013)
  PLATON (Spek, A.K., 2003) 
;
_computing_structure_refinement 'SHELXL-2018/3 (Sheldrick, 2018)'
_computing_structure_solution 'SIR97 (Altomare, et. al. 1997)'
_diffrn_ambient_environment N~2~
_diffrn_ambient_temperature 150.0(5)
_diffrn_crystal_treatment
;
attached with Exxon Paratone N, to a short length 
of fibre supported on a thin piece of copper wire 
inserted in a copper mounting pin.  The crystal was 
quenched in a cold nitrogen gas stream from an 
Oxford Cryosystems Cryostream. 
;
_diffrn_measured_fraction_theta_full 0.998
_diffrn_measured_fraction_theta_max 0.965
_diffrn_measurement_device_type APEXII-FR591
_diffrn_measurement_method \w+\f
_diffrn_radiation_monochromator mirror
_diffrn_radiation_source 'rotating anode'
_diffrn_radiation_type MoK\a
_diffrn_radiation_wavelength 0.71073
_diffrn_reflns_av_R_equivalents 0.0374
_diffrn_reflns_av_unetI/netI 0.0249
_diffrn_reflns_Laue_measured_fraction_full 0.998
_diffrn_reflns_Laue_measured_fraction_max 0.965
_diffrn_reflns_limit_h_max 15
_diffrn_reflns_limit_h_min -15
_diffrn_reflns_limit_k_max 27
_diffrn_reflns_limit_k_min -27
_diffrn_reflns_limit_l_max 30
_diffrn_reflns_limit_l_min -31
_diffrn_reflns_number 118853
_diffrn_reflns_point_group_measured_fraction_full 0.998
_diffrn_reflns_point_group_measured_fraction_max 0.965
_diffrn_reflns_theta_full 25.242
_diffrn_reflns_theta_max 35.211
_diffrn_reflns_theta_min 2.138
_exptl_absorpt_coefficient_mu 0.967
_exptl_absorpt_correction_T_max 1.00
_exptl_absorpt_correction_T_min 0.921
_exptl_absorpt_correction_type multi-scan
_exptl_absorpt_process_details
;
 SADABS (Sheldrick, 1996)
;
_exptl_crystal_colour 'dark violet'
_exptl_crystal_density_diffrn 1.505
_exptl_crystal_description prismatic
_exptl_crystal_F_000 1420
_exptl_crystal_size_max 0.396
_exptl_crystal_size_mid 0.306
_exptl_crystal_size_min 0.242
_refine_diff_density_max 1.778
_refine_diff_density_min -1.504
_refine_diff_density_rms 0.129
_refine_ls_extinction_method none
_refine_ls_goodness_of_fit_ref 1.172
_refine_ls_hydrogen_treatment constr
_refine_ls_matrix_type full
_refine_ls_number_parameters 349
_refine_ls_number_reflns 12932
_refine_ls_number_restraints 0
_refine_ls_restrained_S_all 1.172
_refine_ls_R_factor_all 0.0934
_refine_ls_R_factor_gt 0.0803
_refine_ls_shift/su_max 0.001
_refine_ls_shift/su_mean 0.000
_refine_ls_structure_factor_coef Fsqd
_refine_ls_weighting_details 'w=1/[\s^2^(Fo^2^)+(0.07P)^2^+7.0P] where P=(Fo^2^+2Fc^2^)/3'
_refine_ls_weighting_scheme calc
_refine_ls_wR_factor_gt 0.2027
_refine_ls_wR_factor_ref 0.2107
_reflns_Friedel_coverage 0.000
_reflns_number_gt 10651
_reflns_number_total 12932
_reflns_threshold_expression 'I > 2\s(I)'
_cod_data_source_file d0dt03736b3.cif
_cod_data_source_block mht12pt10_sx
_cod_depositor_comments 'Adding full bibliography for 7706593--7706595.cif.'
_cod_original_cell_volume 2996.0(5)
_cod_original_sg_symbol_H-M 'P 21/n'
_cod_database_code 7706593
_shelx_shelxl_version_number 2018/3
_shelx_space_group_comment
;
The symmetry employed for this shelxl refinement is uniquely defined
by the following loop, which should always be used as a source of
symmetry information in preference to the above space-group names.
They are only intended as comments.
;

loop_
_space_group_symop_operation_xyz
'x, y, z'
'-x+1/2, y+1/2, -z+1/2'
'-x, -y, -z'
'x-1/2, -y-1/2, z-1/2'

loop_
_atom_site_label
_atom_site_type_symbol
_atom_site_fract_x
_atom_site_fract_y
_atom_site_fract_z
_atom_site_U_iso_or_equiv
_atom_site_adp_type
_atom_site_occupancy
_atom_site_site_symmetry_order
_atom_site_calc_flag
_atom_site_refinement_flags_posn
_atom_site_refinement_flags_adp
_atom_site_refinement_flags_occupancy
_atom_site_disorder_assembly
_atom_site_disorder_group
Cu1 Cu 0.58842(3) 0.24883(2) 0.35671(2) 0.02167(8) Uani 1 1 d . . . . .
O1 O 0.6723(2) 0.33509(15) 0.25984(11) 0.0337(4) Uani 1 1 d . . . . .
N1 N 0.7800(3) 0.30443(14) 0.40565(12) 0.0263(4) Uani 1 1 d . . . . .
N2 N 0.4535(3) 0.32521(13) 0.39639(12) 0.0253(4) Uani 1 1 d . . . . .
N3 N 0.3948(3) 0.19857(14) 0.30025(13) 0.0272(4) Uani 1 1 d . . . . .
N4 N 0.7155(3) 0.15006(14) 0.35193(12) 0.0269(4) Uani 1 1 d . . . . .
C1 C 0.7754(4) 0.3297(2) 0.47932(15) 0.0366(6) Uani 1 1 d . . . . .
H1A H 0.869132 0.355853 0.499016 0.044 Uiso 1 1 calc R U . . .
H1B H 0.767487 0.281766 0.507780 0.044 Uiso 1 1 calc R U . . .
C2 C 0.6520(4) 0.3857(2) 0.48724(15) 0.0348(6) Uani 1 1 d . . . . .
H2A H 0.669185 0.406289 0.535893 0.042 Uiso 1 1 calc R U . . .
H2B H 0.653471 0.431330 0.455300 0.042 Uiso 1 1 calc R U . . .
C3 C 0.5035(4) 0.34801(19) 0.47163(14) 0.0325(6) Uani 1 1 d . . . . .
H3A H 0.504559 0.300005 0.501086 0.039 Uiso 1 1 calc R U . . .
H3B H 0.431797 0.385382 0.485278 0.039 Uiso 1 1 calc R U . . .
C4 C 0.3191(3) 0.27692(19) 0.39371(18) 0.0344(6) Uani 1 1 d . . . . .
H4A H 0.240564 0.310132 0.406616 0.041 Uiso 1 1 calc R U . . .
H4B H 0.338719 0.232682 0.427699 0.041 Uiso 1 1 calc R U . . .
C5 C 0.2716(3) 0.24469(19) 0.32088(19) 0.0350(6) Uani 1 1 d . . . . .
H5A H 0.243422 0.288830 0.287465 0.042 Uiso 1 1 calc R U . . .
H5B H 0.185650 0.209808 0.319425 0.042 Uiso 1 1 calc R U . . .
C6 C 0.3784(4) 0.11437(17) 0.32153(18) 0.0343(6) Uani 1 1 d . . . . .
H6A H 0.286118 0.093296 0.294107 0.041 Uiso 1 1 calc R U . . .
H6B H 0.369572 0.113490 0.371655 0.041 Uiso 1 1 calc R U . . .
C7 C 0.5013(4) 0.05947(18) 0.31172(19) 0.0384(7) Uani 1 1 d . . . . .
H7A H 0.470032 0.004004 0.316613 0.046 Uiso 1 1 calc R U . . .
H7B H 0.520557 0.066050 0.263491 0.046 Uiso 1 1 calc R U . . .
C8 C 0.6405(4) 0.07391(18) 0.36316(18) 0.0365(6) Uani 1 1 d . . . . .
H8A H 0.618505 0.073899 0.411212 0.044 Uiso 1 1 calc R U . . .
H8B H 0.708398 0.029473 0.360064 0.044 Uiso 1 1 calc R U . . .
C9 C 0.8377(4) 0.1628(2) 0.41341(16) 0.0365(6) Uani 1 1 d . . . . .
H9A H 0.800516 0.157138 0.457808 0.044 Uiso 1 1 calc R U . . .
H9B H 0.914746 0.122498 0.412920 0.044 Uiso 1 1 calc R U . . .
C10 C 0.8998(3) 0.2438(2) 0.40910(17) 0.0348(6) Uani 1 1 d . . . . .
H10A H 0.944744 0.247891 0.366758 0.042 Uiso 1 1 calc R U . . .
H10B H 0.976523 0.253712 0.450827 0.042 Uiso 1 1 calc R U . . .
C11 C 0.8195(3) 0.37445(17) 0.36586(15) 0.0291(5) Uani 1 1 d . . . . .
H11A H 0.752452 0.418722 0.370889 0.035 Uiso 1 1 calc R U . . .
H11B H 0.919753 0.391582 0.386546 0.035 Uiso 1 1 calc R U . . .
C12 C 0.8118(3) 0.35747(16) 0.28980(15) 0.0273(5) Uani 1 1 d . . . . .
C13 C 0.9237(4) 0.3648(2) 0.25624(19) 0.0388(7) Uani 1 1 d D . . . .
H13A H 0.910472 0.354152 0.207336 0.047 Uiso 1 1 calc R U . . .
H13B H 1.016682 0.380633 0.281225 0.047 Uiso 1 1 calc R U . . .
C14 C 0.6438(5) 0.3347(3) 0.18435(18) 0.0570(12) Uani 1 1 d . . . . .
H14A H 0.679840 0.384041 0.167057 0.085 Uiso 1 1 calc R U . . .
H14B H 0.538447 0.330258 0.167076 0.085 Uiso 1 1 calc R U . . .
H14C H 0.693598 0.289490 0.167472 0.085 Uiso 1 1 calc R U . . .
C15 C 0.4248(3) 0.39733(16) 0.35079(15) 0.0278(5) Uani 1 1 d . . . . .
H15A H 0.512899 0.431273 0.358713 0.033 Uiso 1 1 calc R U . . .
H15B H 0.406305 0.380697 0.300949 0.033 Uiso 1 1 calc R U . . .
C16 C 0.3001(3) 0.44389(19) 0.36428(17) 0.0331(6) Uani 1 1 d . . . . .
C17 C 0.1989(4) 0.4805(2) 0.3766(2) 0.0406(7) Uani 1 1 d . . . . .
H17 H 0.117950 0.509819 0.386448 0.049 Uiso 1 1 calc R U . . .
C18 C 0.3788(3) 0.20476(19) 0.22207(16) 0.0309(5) Uani 1 1 d . . . . .
H18A H 0.393659 0.260540 0.209187 0.037 Uiso 1 1 calc R U . . .
H18B H 0.455173 0.172248 0.206385 0.037 Uiso 1 1 calc R U . . .
C19 C 0.2348(4) 0.1781(2) 0.18570(18) 0.0373(6) Uani 1 1 d . . . . .
C20 C 0.1149(4) 0.1581(3) 0.1613(2) 0.0477(9) Uani 1 1 d . . . . .
H20 H 0.018323 0.142035 0.141686 0.057 Uiso 1 1 calc R U . . .
C21 C 0.7748(3) 0.14518(17) 0.28524(14) 0.0287(5) Uani 1 1 d . . . . .
H21A H 0.693565 0.134159 0.245737 0.034 Uiso 1 1 calc R U . . .
H21B H 0.817514 0.197052 0.276317 0.034 Uiso 1 1 calc R U . . .
C22 C 0.8871(4) 0.0831(2) 0.28744(17) 0.0355(6) Uani 1 1 d . . . . .
C23 C 0.9785(5) 0.0340(2) 0.2909(2) 0.0489(9) Uani 1 1 d . . . . .
H23 H 1.052022 -0.005471 0.293702 0.059 Uiso 1 1 calc R U . . .
Cl1A Cl 0.6980(4) 0.10850(19) 0.08728(18) 0.0220(4) Uiso 0.3 1 d G . P A 1
O2A O 0.5882(8) 0.0818(5) 0.1236(4) 0.0360(9) Uiso 0.3 1 d G . P A 1
O3A O 0.8137(7) 0.0524(4) 0.0942(3) 0.0360(9) Uiso 0.3 1 d G . P A 1
O4A O 0.7507(7) 0.1833(3) 0.1155(4) 0.0360(9) Uiso 0.3 1 d G . P A 1
O5A O 0.6336(7) 0.1191(4) 0.0150(2) 0.0360(9) Uiso 0.3 1 d G . P A 1
Cl1B Cl 0.6775(6) 0.1735(3) 0.0471(3) 0.0220(4) Uiso 0.1 1 d G . P B 2
O2B O 0.7938(12) 0.1799(10) 0.0094(8) 0.0360(9) Uiso 0.1 1 d G . P B 2
O3B O 0.688(2) 0.1008(6) 0.0849(9) 0.0360(9) Uiso 0.1 1 d G . P B 2
O4B O 0.5428(10) 0.1778(11) -0.0015(7) 0.0360(9) Uiso 0.1 1 d G . P B 2
O5B O 0.6854(18) 0.2393(7) 0.0942(8) 0.0360(9) Uiso 0.1 1 d G . P B 2
Cl1C Cl 0.6621(2) 0.09452(12) 0.07551(10) 0.0155(4) Uiso 0.3 1 d G . P C 3
O2C O 0.8115(3) 0.0648(3) 0.1014(3) 0.0339(9) Uiso 0.3 1 d G . P C 3
O3C O 0.5876(6) 0.0408(3) 0.0261(2) 0.0339(9) Uiso 0.3 1 d G . P C 3
O4C O 0.6612(7) 0.1574(3) 0.0204(2) 0.0339(9) Uiso 0.3 1 d G . P C 3
O5C O 0.5776(6) 0.1086(4) 0.1288(2) 0.0339(9) Uiso 0.3 1 d G . P C 3
Cl1D Cl 0.6786(4) 0.1128(3) 0.0782(2) 0.0180(8) Uiso 0.2 1 d G . P D 4
O2D O 0.6240(10) 0.0764(5) 0.0126(3) 0.0417(15) Uiso 0.2 1 d G . P D 4
O3D O 0.7167(11) 0.1930(3) 0.0681(5) 0.0417(15) Uiso 0.2 1 d G . P D 4
O4D O 0.8028(8) 0.0693(5) 0.1123(5) 0.0417(15) Uiso 0.2 1 d G . P D 4
O5D O 0.5683(9) 0.1086(6) 0.1204(5) 0.0417(15) Uiso 0.2 1 d G . P D 4
Cl1E Cl 0.6992(10) 0.1192(5) 0.0899(4) 0.0220(4) Uiso 0.1 1 d G . P E 5
O2E O 0.7766(18) 0.1851(7) 0.1237(8) 0.026 Uiso 0.1 1 d G U P E 5
O3E O 0.6007(19) 0.0890(12) 0.1314(8) 0.026 Uiso 0.1 1 d G U P E 5
O4E O 0.8018(18) 0.0599(8) 0.0793(9) 0.026 Uiso 0.1 1 d G U P E 5
O5E O 0.6217(16) 0.1444(9) 0.0229(6) 0.026 Uiso 0.1 1 d G U P E 5
Cl2A Cl 0.7072(4) 0.1124(2) 0.6051(2) 0.0472(8) Uiso 0.4 1 d G . P F 1
O6A O 0.6978(8) 0.0374(2) 0.5715(4) 0.0560(10) Uiso 0.4 1 d G . P F 1
O7A O 0.8184(6) 0.1590(4) 0.5838(4) 0.0560(10) Uiso 0.4 1 d G . P F 1
O8A O 0.5692(5) 0.1510(4) 0.5873(4) 0.0560(10) Uiso 0.4 1 d G . P F 1
O9A O 0.7384(9) 0.0999(5) 0.6793(2) 0.0560(10) Uiso 0.4 1 d G . P F 1
Cl2B Cl 0.7428(6) 0.0951(3) 0.6009(3) 0.0472(8) Uiso 0.2 1 d G . P G 2
O6B O 0.8569(10) 0.0533(7) 0.5775(7) 0.059(2) Uiso 0.2 1 d DG . P G 2
O7B O 0.6069(9) 0.0565(7) 0.5775(7) 0.059(2) Uiso 0.2 1 d G . P G 2
O8B O 0.7747(15) 0.0990(9) 0.6756(3) 0.059(2) Uiso 0.2 1 d G . P G 2
O9B O 0.7390(14) 0.1740(4) 0.5737(7) 0.059(2) Uiso 0.2 1 d G . P G 2
Cl2C Cl 0.6920(5) 0.1040(2) 0.5885(2) 0.0310(7) Uiso 0.2 1 d G . P H 3
O6C O 0.8392(6) 0.1041(9) 0.5789(7) 0.072(3) Uiso 0.2 1 d G . P H 3
O7C O 0.6852(16) 0.1184(8) 0.6602(3) 0.072(3) Uiso 0.2 1 d G . P H 3
O8C O 0.6142(14) 0.1637(6) 0.5447(6) 0.072(3) Uiso 0.2 1 d G . P H 3
O9C O 0.6294(15) 0.0287(4) 0.5668(7) 0.072(3) Uiso 0.2 1 d G . P H 3
Cl2D Cl 0.7175(7) 0.1089(4) 0.6029(4) 0.0310(7) Uiso 0.2 1 d G . P I 4
O6D O 0.7799(13) 0.1817(5) 0.5865(9) 0.055(2) Uiso 0.2 1 d G . P I 4
O7D O 0.5636(6) 0.1103(8) 0.5796(7) 0.055(2) Uiso 0.2 1 d G . P I 4
O8D O 0.7817(13) 0.0461(6) 0.5700(7) 0.055(2) Uiso 0.2 1 d G . P I 4
O9D O 0.7521(17) 0.0978(10) 0.6773(4) 0.055(2) Uiso 0.2 1 d G . P I 4
O1M O 0.8162(4) -0.11560(18) 0.55056(15) 0.0504(7) Uani 1 1 d . . . . .
H1M H 0.824600 -0.067936 0.563188 0.076 Uiso 1 1 calc R U . . .
C1M C 0.8005(6) -0.1201(3) 0.4773(2) 0.0563(11) Uani 1 1 d . . . . .
H1M1 H 0.794391 -0.175773 0.462689 0.085 Uiso 1 1 calc R U . . .
H1M2 H 0.884821 -0.095178 0.462472 0.085 Uiso 1 1 calc R U . . .
H1M3 H 0.711137 -0.092391 0.455454 0.085 Uiso 1 1 calc R U . . .

loop_
_atom_site_aniso_label
_atom_site_aniso_U_11
_atom_site_aniso_U_22
_atom_site_aniso_U_33
_atom_site_aniso_U_23
_atom_site_aniso_U_13
_atom_site_aniso_U_12
Cu1 0.02539(15) 0.02052(13) 0.02075(13) -0.00240(9) 0.00858(10) -0.00212(10)
O1 0.0317(10) 0.0451(12) 0.0248(9) 0.0040(8) 0.0064(7) -0.0117(9)
N1 0.0266(10) 0.0307(11) 0.0215(9) -0.0019(8) 0.0036(7) -0.0015(8)
N2 0.0285(10) 0.0239(9) 0.0273(9) -0.0061(7) 0.0152(8) -0.0047(8)
N3 0.0270(10) 0.0247(9) 0.0332(11) -0.0081(8) 0.0140(8) -0.0063(8)
N4 0.0337(11) 0.0250(10) 0.0236(9) 0.0025(7) 0.0094(8) 0.0028(8)
C1 0.0414(16) 0.0463(17) 0.0204(11) -0.0066(11) 0.0014(10) -0.0034(13)
C2 0.0452(16) 0.0375(14) 0.0234(11) -0.0104(10) 0.0106(11) -0.0081(12)
C3 0.0424(15) 0.0354(13) 0.0239(11) -0.0068(10) 0.0176(11) -0.0059(11)
C4 0.0348(14) 0.0313(13) 0.0442(15) -0.0116(11) 0.0257(12) -0.0093(11)
C5 0.0268(12) 0.0341(14) 0.0476(17) -0.0152(12) 0.0162(11) -0.0071(10)
C6 0.0373(14) 0.0272(12) 0.0431(15) -0.0060(11) 0.0195(12) -0.0101(11)
C7 0.0497(18) 0.0225(12) 0.0492(17) -0.0069(11) 0.0253(15) -0.0067(11)
C8 0.0488(17) 0.0233(12) 0.0430(16) 0.0075(11) 0.0228(14) 0.0042(11)
C9 0.0437(16) 0.0393(15) 0.0251(12) 0.0047(11) 0.0027(11) 0.0129(13)
C10 0.0284(12) 0.0407(15) 0.0319(13) -0.0024(11) -0.0029(10) 0.0064(11)
C11 0.0264(11) 0.0299(12) 0.0323(12) -0.0044(10) 0.0087(10) -0.0078(9)
C12 0.0247(11) 0.0276(11) 0.0312(12) 0.0008(9) 0.0091(9) -0.0040(9)
C13 0.0334(14) 0.0459(17) 0.0415(16) 0.0019(13) 0.0180(13) -0.0025(13)
C14 0.060(2) 0.083(3) 0.0255(14) 0.0116(16) 0.0028(14) -0.032(2)
C15 0.0283(12) 0.0262(11) 0.0312(12) -0.0048(9) 0.0115(10) 0.0000(9)
C16 0.0278(12) 0.0318(13) 0.0406(15) -0.0100(11) 0.0086(11) -0.0018(10)
C17 0.0293(14) 0.0385(16) 0.055(2) -0.0147(14) 0.0097(13) 0.0014(12)
C18 0.0269(12) 0.0349(13) 0.0324(13) -0.0057(10) 0.0093(10) -0.0054(10)
C19 0.0318(14) 0.0431(16) 0.0375(15) -0.0093(12) 0.0074(11) -0.0045(12)
C20 0.0347(16) 0.067(2) 0.0402(17) -0.0123(17) 0.0036(13) -0.0113(16)
C21 0.0303(12) 0.0320(12) 0.0260(11) -0.0001(9) 0.0108(9) 0.0021(10)
C22 0.0362(15) 0.0374(15) 0.0355(14) -0.0068(11) 0.0134(12) 0.0007(12)
C23 0.046(2) 0.0444(19) 0.059(2) -0.0095(17) 0.0171(17) 0.0080(15)
O1M 0.0691(19) 0.0459(14) 0.0418(13) -0.0016(11) 0.0244(13) -0.0009(14)
C1M 0.071(3) 0.063(3) 0.0351(17) 0.0032(17) 0.0114(18) 0.006(2)

loop_
_atom_type_symbol
_atom_type_description
_atom_type_scat_dispersion_real
_atom_type_scat_dispersion_imag
_atom_type_scat_source
C C 0.0033 0.0016 'International Tables Vol C Tables 4.2.6.8 and 6.1.1.4'
H H 0.0000 0.0000 'International Tables Vol C Tables 4.2.6.8 and 6.1.1.4'
N N 0.0061 0.0033 'International Tables Vol C Tables 4.2.6.8 and 6.1.1.4'
O O 0.0106 0.0060 'International Tables Vol C Tables 4.2.6.8 and 6.1.1.4'
Cl Cl 0.1484 0.1585 'International Tables Vol C Tables 4.2.6.8 and 6.1.1.4'
Cu Cu 0.3201 1.2651 'International Tables Vol C Tables 4.2.6.8 and 6.1.1.4'

loop_
_citation_id
_citation_doi
_citation_year
1 10.26434/chemrxiv.12592418.v1 2020

loop_
_geom_angle_atom_site_label_1
_geom_angle_atom_site_label_2
_geom_angle_atom_site_label_3
_geom_angle
_geom_angle_site_symmetry_1
_geom_angle_site_symmetry_3
_geom_angle_publ_flag
N2 Cu1 N4 157.80(9) . . ?
N2 Cu1 N1 94.59(9) . . ?
N4 Cu1 N1 86.14(10) . . ?
N2 Cu1 N3 85.51(9) . . ?
N4 Cu1 N3 95.51(10) . . ?
N1 Cu1 N3 175.42(9) . . ?
N2 Cu1 O1 101.87(9) . . ?
N4 Cu1 O1 99.69(8) . . ?
N1 Cu1 O1 74.39(8) . . ?
N3 Cu1 O1 101.10(8) . . ?
N2 Cu1 O8C 79.41(18) . . ?
N4 Cu1 O8C 78.81(18) . . ?
N1 Cu1 O8C 80.8(2) . . ?
N3 Cu1 O8C 103.7(2) . . ?
O1 Cu1 O8C 155.2(2) . . ?
C12 O1 C14 114.4(2) . . ?
C12 O1 Cu1 103.59(16) . . ?
C14 O1 Cu1 134.9(2) . . ?
C11 N1 C1 108.6(2) . . ?
C11 N1 C10 108.0(2) . . ?
C1 N1 C10 107.6(2) . . ?
C11 N1 Cu1 113.15(17) . . ?
C1 N1 Cu1 112.91(19) . . ?
C10 N1 Cu1 106.28(18) . . ?
C4 N2 C3 106.5(2) . . ?
C4 N2 C15 111.5(2) . . ?
C3 N2 C15 110.8(2) . . ?
C4 N2 Cu1 102.36(16) . . ?
C3 N2 Cu1 115.16(19) . . ?
C15 N2 Cu1 110.18(15) . . ?
C6 N3 C18 110.4(2) . . ?
C6 N3 C5 107.3(2) . . ?
C18 N3 C5 107.1(2) . . ?
C6 N3 Cu1 111.1(2) . . ?
C18 N3 Cu1 114.38(16) . . ?
C5 N3 Cu1 106.10(16) . . ?
C8 N4 C21 109.5(2) . . ?
C8 N4 C9 108.3(2) . . ?
C21 N4 C9 110.2(2) . . ?
C8 N4 Cu1 113.60(19) . . ?
C21 N4 Cu1 112.98(17) . . ?
C9 N4 Cu1 101.95(17) . . ?
N1 C1 C2 115.4(3) . . ?
N1 C1 H1A 108.4 . . ?
C2 C1 H1A 108.4 . . ?
N1 C1 H1B 108.4 . . ?
C2 C1 H1B 108.4 . . ?
H1A C1 H1B 107.5 . . ?
C3 C2 C1 113.8(3) . . ?
C3 C2 H2A 108.8 . . ?
C1 C2 H2A 108.8 . . ?
C3 C2 H2B 108.8 . . ?
C1 C2 H2B 108.8 . . ?
H2A C2 H2B 107.7 . . ?
N2 C3 C2 114.5(2) . . ?
N2 C3 H3A 108.6 . . ?
C2 C3 H3A 108.6 . . ?
N2 C3 H3B 108.6 . . ?
C2 C3 H3B 108.6 . . ?
H3A C3 H3B 107.6 . . ?
N2 C4 C5 109.4(2) . . ?
N2 C4 H4A 109.8 . . ?
C5 C4 H4A 109.8 . . ?
N2 C4 H4B 109.8 . . ?
C5 C4 H4B 109.8 . . ?
H4A C4 H4B 108.2 . . ?
C4 C5 N3 109.3(3) . . ?
C4 C5 H5A 109.8 . . ?
N3 C5 H5A 109.8 . . ?
C4 C5 H5B 109.8 . . ?
N3 C5 H5B 109.8 . . ?
H5A C5 H5B 108.3 . . ?
N3 C6 C7 115.4(2) . . ?
N3 C6 H6A 108.4 . . ?
C7 C6 H6A 108.4 . . ?
N3 C6 H6B 108.4 . . ?
C7 C6 H6B 108.4 . . ?
H6A C6 H6B 107.5 . . ?
C8 C7 C6 113.5(3) . . ?
C8 C7 H7A 108.9 . . ?
C6 C7 H7A 108.9 . . ?
C8 C7 H7B 108.9 . . ?
C6 C7 H7B 108.9 . . ?
H7A C7 H7B 107.7 . . ?
N4 C8 C7 114.3(3) . . ?
N4 C8 H8A 108.7 . . ?
C7 C8 H8A 108.7 . . ?
N4 C8 H8B 108.7 . . ?
C7 C8 H8B 108.7 . . ?
H8A C8 H8B 107.6 . . ?
C10 C9 N4 109.4(2) . . ?
C10 C9 H9A 109.8 . . ?
N4 C9 H9A 109.8 . . ?
C10 C9 H9B 109.8 . . ?
N4 C9 H9B 109.8 . . ?
H9A C9 H9B 108.3 . . ?
C9 C10 N1 109.4(3) . . ?
C9 C10 H10A 109.8 . . ?
N1 C10 H10A 109.8 . . ?
C9 C10 H10B 109.8 . . ?
N1 C10 H10B 109.8 . . ?
H10A C10 H10B 108.2 . . ?
C12 C11 N1 112.8(2) . . ?
C12 C11 H11A 109.0 . . ?
N1 C11 H11A 109.0 . . ?
C12 C11 H11B 109.0 . . ?
N1 C11 H11B 109.0 . . ?
H11A C11 H11B 107.8 . . ?
C13 C12 O1 125.7(3) . . ?
C13 C12 C11 124.4(3) . . ?
O1 C12 C11 109.9(2) . . ?
C12 C13 H13A 120.0 . . ?
C12 C13 H13B 120.0 . . ?
H13A C13 H13B 120.0 . . ?
O1 C14 H14A 109.5 . . ?
O1 C14 H14B 109.5 . . ?
H14A C14 H14B 109.5 . . ?
O1 C14 H14C 109.5 . . ?
H14A C14 H14C 109.5 . . ?
H14B C14 H14C 109.5 . . ?
C16 C15 N2 113.0(2) . . ?
C16 C15 H15A 109.0 . . ?
N2 C15 H15A 109.0 . . ?
C16 C15 H15B 109.0 . . ?
N2 C15 H15B 109.0 . . ?
H15A C15 H15B 107.8 . . ?
C17 C16 C15 178.4(4) . . ?
C16 C17 H17 180.0 . . ?
C19 C18 N3 112.1(2) . . ?
C19 C18 H18A 109.2 . . ?
N3 C18 H18A 109.2 . . ?
C19 C18 H18B 109.2 . . ?
N3 C18 H18B 109.2 . . ?
H18A C18 H18B 107.9 . . ?
C20 C19 C18 174.6(4) . . ?
C19 C20 H20 180.0 . . ?
C22 C21 N4 112.7(2) . . ?
C22 C21 H21A 109.0 . . ?
N4 C21 H21A 109.0 . . ?
C22 C21 H21B 109.0 . . ?
N4 C21 H21B 109.0 . . ?
H21A C21 H21B 107.8 . . ?
C23 C22 C21 178.3(4) . . ?
C22 C23 H23 180.0 . . ?
O2A Cl1A O3A 110.3 . . ?
O2A Cl1A O4A 108.6 . . ?
O3A Cl1A O4A 110.6 . . ?
O2A Cl1A O5A 108.3 . . ?
O3A Cl1A O5A 110.5 . . ?
O4A Cl1A O5A 108.5 . . ?
O2B Cl1B O3B 110.3 . . ?
O2B Cl1B O4B 108.6 . . ?
O3B Cl1B O4B 110.6 . . ?
O2B Cl1B O5B 108.3 . . ?
O3B Cl1B O5B 110.5 . . ?
O4B Cl1B O5B 108.5 . . ?
O3C Cl1C O5C 109.3 . . ?
O3C Cl1C O2C 109.2 . . ?
O5C Cl1C O2C 115.0 . . ?
O3C Cl1C O4C 91.9 . . ?
O5C Cl1C O4C 117.6 . . ?
O2C Cl1C O4C 111.2 . . ?
O2D Cl1D O3D 110.3 . . ?
O2D Cl1D O4D 108.6 . . ?
O3D Cl1D O4D 110.6 . . ?
O2D Cl1D O5D 108.3 . . ?
O3D Cl1D O5D 110.5 . . ?
O4D Cl1D O5D 108.5 . . ?
O2E Cl1E O3E 110.3 . . ?
O2E Cl1E O4E 108.6 . . ?
O3E Cl1E O4E 110.6 . . ?
O2E Cl1E O5E 108.3 . . ?
O3E Cl1E O5E 110.5 . . ?
O4E Cl1E O5E 108.5 . . ?
O6A Cl2A O7A 110.3 . . ?
O6A Cl2A O8A 108.6 . . ?
O7A Cl2A O8A 110.6 . . ?
O6A Cl2A O9A 108.3 . . ?
O7A Cl2A O9A 110.5 . . ?
O8A Cl2A O9A 108.5 . . ?
O6B Cl2B O7B 110.3 . . ?
O6B Cl2B O8B 108.6 . . ?
O7B Cl2B O8B 110.6 . . ?
O6B Cl2B O9B 108.3 . . ?
O7B Cl2B O9B 110.5 . . ?
O8B Cl2B O9B 108.5 . . ?
O6C Cl2C O7C 110.3 . . ?
O6C Cl2C O8C 108.6 . . ?
O7C Cl2C O8C 110.6 . . ?
O6C Cl2C O9C 108.3 . . ?
O7C Cl2C O9C 110.5 . . ?
O8C Cl2C O9C 108.5 . . ?
Cl2C O8C Cu1 139.2(7) . . ?
O6D Cl2D O7D 110.3 . . ?
O6D Cl2D O8D 108.6 . . ?
O7D Cl2D O8D 110.5 . . ?
O6D Cl2D O9D 108.3 . . ?
O7D Cl2D O9D 110.5 . . ?
O8D Cl2D O9D 108.5 . . ?
C1M O1M H1M 109.5 . . ?
O1M C1M H1M1 109.5 . . ?
O1M C1M H1M2 109.5 . . ?
H1M1 C1M H1M2 109.5 . . ?
O1M C1M H1M3 109.5 . . ?
H1M1 C1M H1M3 109.5 . . ?
H1M2 C1M H1M3 109.5 . . ?

loop_
_geom_bond_atom_site_label_1
_geom_bond_atom_site_label_2
_geom_bond_distance
_geom_bond_site_symmetry_2
_geom_bond_publ_flag
Cu1 N2 2.047(2) . ?
Cu1 N4 2.057(2) . ?
Cu1 N1 2.084(2) . ?
Cu1 N3 2.109(2) . ?
Cu1 O1 2.607(2) . ?
Cu1 O8C 3.883(10) . ?
O1 C12 1.376(3) . ?
O1 C14 1.438(4) . ?
N1 C11 1.493(4) . ?
N1 C1 1.498(4) . ?
N1 C10 1.508(4) . ?
N2 C4 1.487(4) . ?
N2 C3 1.497(4) . ?
N2 C15 1.499(4) . ?
N3 C6 1.495(4) . ?
N3 C18 1.498(4) . ?
N3 C5 1.502(4) . ?
N4 C8 1.498(4) . ?
N4 C21 1.499(3) . ?
N4 C9 1.504(4) . ?
C1 C2 1.518(5) . ?
C1 H1A 0.9900 . ?
C1 H1B 0.9900 . ?
C2 C3 1.502(5) . ?
C2 H2A 0.9900 . ?
C2 H2B 0.9900 . ?
C3 H3A 0.9900 . ?
C3 H3B 0.9900 . ?
C4 C5 1.501(5) . ?
C4 H4A 0.9900 . ?
C4 H4B 0.9900 . ?
C5 H5A 0.9900 . ?
C5 H5B 0.9900 . ?
C6 C7 1.513(5) . ?
C6 H6A 0.9900 . ?
C6 H6B 0.9900 . ?
C7 C8 1.503(5) . ?
C7 H7A 0.9900 . ?
C7 H7B 0.9900 . ?
C8 H8A 0.9900 . ?
C8 H8B 0.9900 . ?
C9 C10 1.492(5) . ?
C9 H9A 0.9900 . ?
C9 H9B 0.9900 . ?
C10 H10A 0.9900 . ?
C10 H10B 0.9900 . ?
C11 C12 1.490(4) . ?
C11 H11A 0.9900 . ?
C11 H11B 0.9900 . ?
C12 C13 1.333(4) . ?
C13 H13A 0.9500 . ?
C13 H13B 0.9500 . ?
C14 H14A 0.9800 . ?
C14 H14B 0.9800 . ?
C14 H14C 0.9800 . ?
C15 C16 1.466(4) . ?
C15 H15A 0.9900 . ?
C15 H15B 0.9900 . ?
C16 C17 1.189(4) . ?
C17 H17 0.9500 . ?
C18 C19 1.467(4) . ?
C18 H18A 0.9900 . ?
C18 H18B 0.9900 . ?
C19 C20 1.180(5) . ?
C20 H20 0.9500 . ?
C21 C22 1.476(4) . ?
C21 H21A 0.9900 . ?
C21 H21B 0.9900 . ?
C22 C23 1.181(5) . ?
C23 H23 0.9500 . ?
Cl1A O2A 1.4189 . ?
Cl1A O3A 1.4222 . ?
Cl1A O4A 1.4256 . ?
Cl1A O5A 1.4294 . ?
Cl1B O2B 1.4189 . ?
Cl1B O3B 1.4222 . ?
Cl1B O4B 1.4257 . ?
Cl1B O5B 1.4293 . ?
Cl1C O3C 1.4052 . ?
Cl1C O5C 1.4292 . ?
Cl1C O2C 1.4777 . ?
Cl1C O4C 1.5045 . ?
Cl1D O2D 1.4189 . ?
Cl1D O3D 1.4222 . ?
Cl1D O4D 1.4257 . ?
Cl1D O5D 1.4293 . ?
Cl1E O2E 1.4189 . ?
Cl1E O3E 1.4223 . ?
Cl1E O4E 1.4256 . ?
Cl1E O5E 1.4293 . ?
Cl2A O6A 1.4189 . ?
Cl2A O7A 1.4223 . ?
Cl2A O8A 1.4256 . ?
Cl2A O9A 1.4294 . ?
Cl2B O6B 1.4189 . ?
Cl2B O7B 1.4222 . ?
Cl2B O8B 1.4258 . ?
Cl2B O9B 1.4293 . ?
Cl2C O6C 1.4189 . ?
Cl2C O7C 1.4222 . ?
Cl2C O8C 1.4256 . ?
Cl2C O9C 1.4292 . ?
Cl2D O6D 1.4190 . ?
Cl2D O7D 1.4222 . ?
Cl2D O8D 1.4257 . ?
Cl2D O9D 1.4292 . ?
O1M C1M 1.403(5) . ?
O1M H1M 0.8400 . ?
C1M H1M1 0.9800 . ?
C1M H1M2 0.9800 . ?
C1M H1M3 0.9800 . ?

loop_
_geom_hbond_atom_site_label_D
_geom_hbond_atom_site_label_H
_geom_hbond_atom_site_label_A
_geom_hbond_distance_DH
_geom_hbond_distance_HA
_geom_hbond_distance_DA
_geom_hbond_angle_DHA
_geom_hbond_site_symmetry_A
_geom_hbond_publ_flag
C1 H1A O5A^a 0.99 2.46 3.39(4) 156.4 4_666 yes
C1 H1A Cl1B^b 0.99 2.90 3.736(6) 143.2 4_666 yes
C1 H1A O4B^b 0.99 1.72 2.45(9) 128.1 4_666 yes
C1 H1A Cl1C^c 0.99 2.98 3.953(4) 168.6 4_666 yes
C1 H1A O2D^d 0.99 2.61 3.57(7) 163.2 4_666 yes
C1 H1B O7A^a 0.99 2.54 3.501(8) 165.1 . yes
C1 H1B O9B^b 0.99 2.27 3.255(8) 177.3 . yes
C1 H1B O8C^c 0.99 2.63 3.524(13) 150.7 . yes
C1 H1B O6D^d 0.99 2.26 3.245(12) 170.2 . yes
C2 H2B O3A^a 0.99 2.30 3.270(9) 165.9 2_655 yes
C2 H2B O2C^c 0.99 2.55 3.524(8) 166.7 2_655 yes
C3 H3A O8C^c 0.99 2.59 3.494(7) 151.0 . yes
C4 H4A Cl1B^b 0.99 2.90 3.568(6) 125.3 4_566 yes
C4 H4A O4C^c 0.99 2.51 3.28(3) 134.1 4_566 yes
C4 H4B O1M 0.99 2.53 3.267(4) 131.2 3_656 yes
C6 H6B O1M 0.99 2.50 3.331(4) 141.7 3_656 yes
C7 H7A O9A^a 0.99 2.63 3.52(3) 150.0 3_656 yes
C7 H7A O7B^b 0.99 2.51 3.20(4) 126.6 3_656 yes
C7 H7A O7C^c 0.99 2.61 3.56(5) 161.4 3_656 yes
C7 H7A O9C^c 0.99 2.65 3.21(4) 115.7 3_656 yes
C9 H9A O7A^a 0.99 2.42 3.341(8) 155.1 . yes
C9 H9A O9B^b 0.99 2.44 3.405(14) 166.0 . yes
C9 H9A O6C^c 0.99 2.48 3.354(14) 147.7 . yes
C9 H9A O8C^c 0.99 2.64 3.575(15) 158.4 . yes
C9 H9A O6D^d 0.99 2.57 3.509(17) 158.3 . yes
C9 H9B O1M 0.99 2.48 3.270(5) 136.6 3_756 yes
C10 H10B Cl1B^b 0.99 2.69 3.640(6) 162.1 4_666 yes
C10 H10B O4B^b 0.99 1.54 2.38(9) 140.2 4_666 yes
C10 H10B O4C^c 0.99 2.49 3.38(3) 150.4 4_666 yes
C11 H11A O3A^a 0.99 2.47 3.39(4) 155.7 2_655 yes
C11 H11A O2C^c 0.99 2.62 3.54(3) 154.6 2_655 yes
C11 H11A O4D^d 0.99 2.62 3.53(5) 152.2 2_655 yes
C11 H11B O4B^b 0.99 2.54 3.12(3) 117.0 4_666 yes
C14 H14B O7A^a 0.98 2.37 3.29(4) 155.9 4_565 yes
C14 H14B O6C^c 0.98 2.53 3.34(9) 139.5 4_565 yes
C14 H14B O6D^d 0.98 2.63 3.58(7) 163.9 4_565 yes
C14 H14C O4A^a 0.98 2.17 3.129(8) 165.9 . yes
C14 H14C O5B^b 0.98 1.64 2.459(9) 137.8 . yes
C14 H14C O3D^d 0.98 2.56 3.438(10) 148.9 . yes
C15 H15B O9A^a 0.99 2.60 3.45(2) 144.7 4_565 yes
C15 H15B O8B^b 0.99 2.53 3.43(5) 149.7 4_565 yes
C15 H15B O9D^d 0.99 2.58 3.45(5) 146.3 4_565 yes
C18 H18A O8B^b 0.99 2.65 3.52(9) 147.3 4_565 yes
C18 H18A O6D^d 0.99 2.61 3.25(9) 122.2 4_565 yes
C18 H18B O2A^a 0.99 2.68 3.623(7) 159.8 . yes
C18 H18B O5C^c 0.99 2.31 3.252(4) 157.8 . yes
C18 H18B O5D^d 0.99 2.39 3.304(7) 154.1 . yes
C21 H21A O2A^a 0.99 2.55 3.460(8) 153.2 . yes
C21 H21A O5C^c 0.99 2.36 3.301(7) 157.7 . yes
C21 H21A O5D^d 0.99 2.53 3.467(11) 157.8 . yes
O1M H1M O6A^a 0.84 2.16 2.866(5) 142.0 . yes
O1M H1M O6B^b 0.84 2.08 2.909(12) 169.8 . yes
O1M H1M O9C^c 0.84 2.45 3.043(13) 127.9 . yes
O1M H1M O8D^d 0.84 1.97 2.780(8) 160.6 . yes
C1M H1M1 Cl1B^b 0.98 2.57 3.526(7) 165.9 2_645 yes
C1M H1M1 O5B^b 0.98 1.84 2.76(3) 156.0 2_645 yes
C1M H1M1 O3D^d 0.98 2.29 3.27(3) 178.3 2_645 yes
C1M H1M3 O7D^d 0.98 2.54 3.37(4) 142.4 3_656 yes

loop_
_geom_torsion_atom_site_label_1
_geom_torsion_atom_site_label_2
_geom_torsion_atom_site_label_3
_geom_torsion_atom_site_label_4
_geom_torsion
_geom_torsion_site_symmetry_1
_geom_torsion_site_symmetry_2
_geom_torsion_site_symmetry_3
_geom_torsion_site_symmetry_4
_geom_torsion_publ_flag
C11 N1 C1 C2 68.5(3) . . . . ?
C10 N1 C1 C2 -174.8(3) . . . . ?
Cu1 N1 C1 C2 -57.8(3) . . . . ?
N1 C1 C2 C3 68.8(4) . . . . ?
C4 N2 C3 C2 170.3(3) . . . . ?
C15 N2 C3 C2 -68.3(3) . . . . ?
Cu1 N2 C3 C2 57.6(3) . . . . ?
C1 C2 C3 N2 -67.4(4) . . . . ?
C3 N2 C4 C5 -174.1(3) . . . . ?
C15 N2 C4 C5 65.0(3) . . . . ?
Cu1 N2 C4 C5 -52.8(3) . . . . ?
N2 C4 C5 N3 56.0(3) . . . . ?
C6 N3 C5 C4 90.9(3) . . . . ?
C18 N3 C5 C4 -150.5(2) . . . . ?
Cu1 N3 C5 C4 -27.9(3) . . . . ?
C18 N3 C6 C7 69.4(3) . . . . ?
C5 N3 C6 C7 -174.2(3) . . . . ?
Cu1 N3 C6 C7 -58.6(3) . . . . ?
N3 C6 C7 C8 71.6(4) . . . . ?
C21 N4 C8 C7 -69.0(3) . . . . ?
C9 N4 C8 C7 170.8(3) . . . . ?
Cu1 N4 C8 C7 58.4(3) . . . . ?
C6 C7 C8 N4 -70.0(3) . . . . ?
C8 N4 C9 C10 -171.5(3) . . . . ?
C21 N4 C9 C10 68.8(3) . . . . ?
Cu1 N4 C9 C10 -51.4(3) . . . . ?
N4 C9 C10 N1 56.2(3) . . . . ?
C11 N1 C10 C9 -151.1(2) . . . . ?
C1 N1 C10 C9 91.8(3) . . . . ?
Cu1 N1 C10 C9 -29.4(3) . . . . ?
C1 N1 C11 C12 -174.0(2) . . . . ?
C10 N1 C11 C12 69.6(3) . . . . ?
Cu1 N1 C11 C12 -47.8(3) . . . . ?
C14 O1 C12 C13 -12.1(5) . . . . ?
Cu1 O1 C12 C13 143.1(3) . . . . ?
C14 O1 C12 C11 166.6(3) . . . . ?
Cu1 O1 C12 C11 -38.2(2) . . . . ?
N1 C11 C12 C13 -121.4(3) . . . . ?
N1 C11 C12 O1 59.9(3) . . . . ?
C4 N2 C15 C16 51.4(3) . . . . ?
C3 N2 C15 C16 -67.0(3) . . . . ?
Cu1 N2 C15 C16 164.34(19) . . . . ?
C6 N3 C18 C19 61.0(3) . . . . ?
C5 N3 C18 C19 -55.5(3) . . . . ?
Cu1 N3 C18 C19 -172.8(2) . . . . ?
C8 N4 C21 C22 -63.0(3) . . . . ?
C9 N4 C21 C22 56.0(3) . . . . ?
Cu1 N4 C21 C22 169.3(2) . . . . ?
O6C Cl2C O8C Cu1 40.5(11) . . . . ?
O7C Cl2C O8C Cu1 161.6(11) . . . . ?
O9C Cl2C O8C Cu1 -77.1(11) . . . . ?
